data_4333254
loop_
_publ_author_name
'Sachse, Anna'
'M\"osch-Zanetti, Nadia C'
'Lyashenko, Ganna'
'Wielandt, J. Wolfram'
'Most, Kerstin'
'Magull, J\"org'
'Dall'Antonia, Fabio'
'Pal, Aritra'
'Herbst-Irmer, Regine'

_publ_section_title
;
 Rhenium(V) oxo complexes with acetylacetone derived Schiff bases:
 structure and catalytic epoxidation.
;
_journal_issue 17
_journal_name_full 'Inorganic chemistry'
_journal_page_first 7129
_journal_page_last 7135
_journal_paper_doi 10.1021/ic700381n
_journal_volume 46
_journal_year 2007
_chemical_formula_sum 'C12 H15 N O S'
_chemical_formula_weight 221.31
_chemical_name_systematic
; 
 ? 
;
_space_group_IT_number 2
_symmetry_cell_setting triclinic
_symmetry_space_group_name_Hall '-P 1'
_symmetry_space_group_name_H-M 'P -1'
_atom_sites_solution_hydrogens geom
_atom_sites_solution_primary direct
_atom_sites_solution_secondary difmap
_audit_creation_method SHELXL-97
_cell_angle_alpha 112.79(3)
_cell_angle_beta 106.59(3)
_cell_angle_gamma 92.62(3)
_cell_formula_units_Z 2
_cell_length_a 7.828(2)
_cell_length_b 8.018(2)
_cell_length_c 10.210(2)
_cell_measurement_reflns_used 4747
_cell_measurement_temperature 133(2)
_cell_measurement_theta_max 27.589
_cell_measurement_theta_min 2.272
_cell_volume 557.3(3)
_computing_cell_refinement 'Bruker SAINT (V. 7.12A, Siemens 2003)'
_computing_data_collection 'Siemens SMART (V. 4.202, Siemens 1996)'
_computing_data_reduction 'Bruker SAINT (V. 7.12A, Siemens 2003)'
_computing_molecular_graphics 'Bruker AXS SHELXTL (V. 6.12)'
_computing_publication_material 'SHELXL-97 (Sheldrick, 1997)'
_computing_structure_refinement 'SHELXL-97 (Sheldrick, 1997)'
_computing_structure_solution 'SHELXS-97 (Sheldrick, 1990)'
_diffrn_ambient_temperature 133(2)
_diffrn_detector_area_resol_mean 8.192
_diffrn_measured_fraction_theta_full 0.967
_diffrn_measured_fraction_theta_max 0.967
_diffrn_measurement_device_type 'Stoe-Siemens-Huber four circle diffractometer'
_diffrn_measurement_method 'phi scan'
_diffrn_radiation_monochromator graphite
_diffrn_radiation_source 'fine-focus sealed tube'
_diffrn_radiation_type MoK\a
_diffrn_radiation_wavelength 0.71073
_diffrn_reflns_av_R_equivalents 0.0952
_diffrn_reflns_av_sigmaI/netI 0.0132
_diffrn_reflns_limit_h_max 9
_diffrn_reflns_limit_h_min -10
_diffrn_reflns_limit_k_max 9
_diffrn_reflns_limit_k_min -10
_diffrn_reflns_limit_l_max 13
_diffrn_reflns_limit_l_min 0
_diffrn_reflns_number 11768
_diffrn_reflns_theta_full 27.68
_diffrn_reflns_theta_max 27.68
_diffrn_reflns_theta_min 2.29
_diffrn_standards_decay_% 0
_diffrn_standards_interval_count 0
_diffrn_standards_interval_time 0
_diffrn_standards_number 0
_exptl_absorpt_coefficient_mu 0.263
_exptl_absorpt_correction_T_max 0.8799
_exptl_absorpt_correction_T_min 0.8376
_exptl_absorpt_correction_type multi-scan
_exptl_crystal_density_diffrn 1.319
_exptl_crystal_density_method 'not measured'
_exptl_crystal_description blocks
_exptl_crystal_F_000 236
_exptl_crystal_size_max 0.70
_exptl_crystal_size_mid 0.60
_exptl_crystal_size_min 0.50
_refine_diff_density_max 0.533
_refine_diff_density_min -0.534
_refine_diff_density_rms 0.078
_refine_ls_extinction_method none
_refine_ls_goodness_of_fit_ref 1.087
_refine_ls_hydrogen_treatment mixed
_refine_ls_matrix_type full
_refine_ls_number_parameters 144
_refine_ls_number_reflns 3305
_refine_ls_number_restraints 1
_refine_ls_restrained_S_all 1.087
_refine_ls_R_factor_all 0.0608
_refine_ls_R_factor_gt 0.0560
_refine_ls_shift/su_max 0.000
_refine_ls_shift/su_mean 0.000
_refine_ls_structure_factor_coef Fsqd
_refine_ls_weighting_details 'calc w=1/[\s^2^(Fo^2^)+(0.1177P)^2^+0.2722P] where P=(Fo^2^+2Fc^2^)/3'
_refine_ls_weighting_scheme calc
_refine_ls_wR_factor_gt 0.1583
_refine_ls_wR_factor_ref 0.1642
_reflns_number_gt 3047
_reflns_number_total 3305
_reflns_threshold_expression >2sigma(I)
_cod_data_source_file ic700381nsup4.cif
_cod_data_source_block snoh
_cod_depositor_comments 'Adding full bibliography for 4333253--4333254.cif.'
_cod_original_cell_volume 557.3(2)
_cod_original_sg_symbol_H-M P-1
_cod_database_code 4333254

loop_
_symmetry_equiv_pos_as_xyz
'x, y, z'
'-x, -y, -z'

loop_
_atom_site_label
_atom_site_type_symbol
_atom_site_fract_x
_atom_site_fract_y
_atom_site_fract_z
_atom_site_U_iso_or_equiv
_atom_site_adp_type
_atom_site_occupancy
_atom_site_symmetry_multiplicity
_atom_site_calc_flag
_atom_site_refinement_flags
S1 S 0.32873(6) 0.83122(7) 0.56751(5) 0.02254(18) Uani 1 1 d .
O1 O 0.58073(19) 0.5764(2) 0.82157(16) 0.0246(3) Uani 1 1 d .
N1 N 0.2849(2) 0.7290(2) 0.80206(18) 0.0190(4) Uani 1 1 d D
H1 H 0.359(4) 0.667(4) 0.756(3) 0.043(8) Uiso 1 1 d D
C1 C 0.7893(3) 0.6366(3) 1.0628(3) 0.0276(5) Uani 1 1 d .
H1B H 0.8503 0.5498 1.0023 0.041 Uiso 1 1 calc R
H1C H 0.7600 0.5907 1.1313 0.041 Uiso 1 1 calc R
H1D H 0.8693 0.7566 1.1214 0.041 Uiso 1 1 calc R
C2 C 0.6166(3) 0.6563(3) 0.9600(2) 0.0207(4) Uani 1 1 d .
C3 C 0.5056(3) 0.7708(3) 1.0308(2) 0.0207(4) Uani 1 1 d .
H3A H 0.5450 0.8280 1.1377 0.025 Uiso 1 1 calc R
C4 C 0.3449(3) 0.8033(3) 0.9535(2) 0.0190(4) Uani 1 1 d .
C5 C 0.2376(3) 0.9249(3) 1.0389(2) 0.0241(4) Uani 1 1 d .
H5A H 0.1731 0.9895 0.9812 0.036 Uiso 1 1 calc R
H5B H 0.3196 1.0148 1.1365 0.036 Uiso 1 1 calc R
H5C H 0.1499 0.8498 1.0547 0.036 Uiso 1 1 calc R
C6 C 0.1166(3) 0.7334(3) 0.7048(2) 0.0182(4) Uani 1 1 d .
C7 C -0.0471(3) 0.6865(3) 0.7212(2) 0.0221(4) Uani 1 1 d .
H7A H -0.0466 0.6592 0.8039 0.027 Uiso 1 1 calc R
C8 C -0.2108(3) 0.6789(3) 0.6187(2) 0.0243(4) Uani 1 1 d .
H8A H -0.3216 0.6482 0.6317 0.029 Uiso 1 1 calc R
C9 C -0.2114(3) 0.7163(3) 0.4974(2) 0.0246(5) Uani 1 1 d .
H9A H -0.3232 0.7087 0.4255 0.029 Uiso 1 1 calc R
C10 C -0.0489(3) 0.7652(3) 0.4798(2) 0.0221(4) Uani 1 1 d .
H10A H -0.0508 0.7937 0.3974 0.027 Uiso 1 1 calc R
C11 C 0.1166(3) 0.7725(3) 0.5823(2) 0.0187(4) Uani 1 1 d .
C12 C 0.2708(3) 0.8093(3) 0.3776(2) 0.0245(4) Uani 1 1 d .
H12A H 0.3817 0.8304 0.3556 0.037 Uiso 1 1 calc R
H12B H 0.1956 0.9002 0.3654 0.037 Uiso 1 1 calc R
H12C H 0.2035 0.6854 0.3081 0.037 Uiso 1 1 calc R

loop_
_atom_site_aniso_label
_atom_site_aniso_U_11
_atom_site_aniso_U_22
_atom_site_aniso_U_33
_atom_site_aniso_U_23
_atom_site_aniso_U_13
_atom_site_aniso_U_12
S1 0.0179(3) 0.0314(3) 0.0194(3) 0.0109(2) 0.0074(2) 0.00395(19)
O1 0.0242(7) 0.0311(8) 0.0207(7) 0.0105(6) 0.0098(6) 0.0120(6)
N1 0.0193(8) 0.0233(8) 0.0183(8) 0.0106(7) 0.0081(6) 0.0096(6)
C1 0.0215(10) 0.0367(12) 0.0284(11) 0.0188(10) 0.0057(8) 0.0094(8)
C2 0.0182(9) 0.0246(10) 0.0212(9) 0.0114(8) 0.0061(7) 0.0056(7)
C3 0.0211(9) 0.0244(10) 0.0172(9) 0.0082(8) 0.0077(7) 0.0044(7)
C4 0.0203(9) 0.0193(9) 0.0203(9) 0.0085(8) 0.0104(7) 0.0045(7)
C5 0.0240(9) 0.0257(10) 0.0221(10) 0.0063(8) 0.0113(8) 0.0081(8)
C6 0.0182(9) 0.0175(9) 0.0193(9) 0.0071(7) 0.0069(7) 0.0076(7)
C7 0.0230(10) 0.0228(10) 0.0249(10) 0.0110(8) 0.0119(8) 0.0079(8)
C8 0.0182(9) 0.0235(10) 0.0305(11) 0.0080(9) 0.0113(8) 0.0067(7)
C9 0.0194(9) 0.0256(11) 0.0243(10) 0.0068(8) 0.0052(8) 0.0094(8)
C10 0.0225(9) 0.0254(10) 0.0199(9) 0.0103(8) 0.0072(8) 0.0093(8)
C11 0.0171(8) 0.0202(9) 0.0183(9) 0.0066(7) 0.0066(7) 0.0062(7)
C12 0.0285(10) 0.0293(11) 0.0194(9) 0.0109(8) 0.0119(8) 0.0086(8)

loop_
_atom_type_symbol
_atom_type_description
_atom_type_scat_dispersion_real
_atom_type_scat_dispersion_imag
_atom_type_scat_source
C C 0.0033 0.0016 'International Tables Vol C Tables 4.2.6.8 and 6.1.1.4'
H H 0.0000 0.0000 'International Tables Vol C Tables 4.2.6.8 and 6.1.1.4'
N N 0.0061 0.0033 'International Tables Vol C Tables 4.2.6.8 and 6.1.1.4'
O O 0.0106 0.0060 'International Tables Vol C Tables 4.2.6.8 and 6.1.1.4'
S S 0.1246 0.1234 'International Tables Vol C Tables 4.2.6.8 and 6.1.1.4'

loop_
_geom_angle_atom_site_label_1
_geom_angle_atom_site_label_2
_geom_angle_atom_site_label_3
_geom_angle
C11 S1 C12 103.18(10)
C4 N1 C6 128.03(16)
O1 C2 C3 123.98(18)
O1 C2 C1 119.28(18)
C3 C2 C1 116.73(18)
C4 C3 C2 123.90(18)
N1 C4 C3 120.48(18)
N1 C4 C5 119.83(18)
C3 C4 C5 119.69(18)
C7 C6 C11 119.73(18)
C7 C6 N1 121.86(18)
C11 C6 N1 118.22(17)
C8 C7 C6 121.0(2)
C9 C8 C7 119.40(19)
C8 C9 C10 120.41(19)
C9 C10 C11 120.50(19)
C10 C11 C6 118.91(18)
C10 C11 S1 123.41(16)
C6 C11 S1 117.68(14)

loop_
_geom_bond_atom_site_label_1
_geom_bond_atom_site_label_2
_geom_bond_distance
S1 C11 1.769(2)
S1 C12 1.795(2)
O1 C2 1.242(3)
N1 C4 1.347(3)
N1 C6 1.417(2)
C1 C2 1.514(3)
C2 C3 1.427(3)
C3 C4 1.377(3)
C4 C5 1.500(3)
C6 C7 1.392(3)
C6 C11 1.402(3)
C7 C8 1.385(3)
C8 C9 1.382(3)
C9 C10 1.394(3)
C10 C11 1.396(3)
